data_9004455
loop_
_publ_author_name
'Cooper, M. A.'
'Hawthorne, F. C.'

_publ_section_title
;
 The crystal structure of wicksite
;
_journal_name_full 'The Canadian Mineralogist'
_journal_page_first 777
_journal_page_last 784
_journal_volume 35
_journal_year 1997
_chemical_formula_sum 'Al0.18 Ca2 Fe4.24 H4 Mg0.96 Mn0.6 Na O26 P6'
_chemical_name_mineral Wicksite
_space_group_IT_number 61
_symmetry_space_group_name_Hall '-P 2bc 2ac'
_symmetry_space_group_name_H-M 'P c a b'
_cell_angle_alpha 90
_cell_angle_beta 90
_cell_angle_gamma 90
_cell_length_a 12.524
_cell_length_b 12.907
_cell_length_c 11.646
_cell_formula_units_Z 4
_cell_volume 1882.544
_database_code_amcsd 0005528
_exptl_crystal_density_diffrn 3.553
_cod_original_formula_sum 'P6 Fe4.24 Mg.96 Al.18 Mn.6 Ca2 Na H4 O26'
_cod_database_code 9004455

loop_
_space_group_symop_operation_xyz
x,y,z
x,1/2+y,1/2-z
-x,1/2-y,1/2+z
1/2-x,y,1/2+z
1/2+x,-y,1/2-z
1/2+x,1/2-y,z
1/2-x,1/2+y,-z
-x,-y,-z

loop_
_atom_site_aniso_label
_atom_site_aniso_U_11
_atom_site_aniso_U_22
_atom_site_aniso_U_33
_atom_site_aniso_U_12
_atom_site_aniso_U_13
_atom_site_aniso_U_23
P1 0.00740 0.00790 0.00680 -0.00010 -0.00010 -0.00060
P2 0.00790 0.00720 0.00710 0.00010 -0.00020 -0.00010
P3 0.01020 0.00690 0.00810 -0.00010 -0.00100 -0.00010
FeM1 0.00850 0.00830 0.01050 0.00060 0.00090 0.00110
MgM1 0.00850 0.00830 0.01050 0.00060 0.00090 0.00110
FeM2 0.00730 0.00720 0.00700 0.00060 -0.00010 -0.00030
MgM2 0.00730 0.00720 0.00700 0.00060 -0.00010 -0.00030
AlM2 0.00730 0.00720 0.00700 0.00060 -0.00010 -0.00030
FeM3 0.02070 0.01380 0.01000 -0.00710 -0.00240 0.00020
MnM3 0.02070 0.01380 0.01000 -0.00710 -0.00240 0.00020
Ca 0.01200 0.01170 0.01030 -0.00140 -0.00120 0.00160
Na 0.02320 0.03720 0.03920 0.00720 -0.00470 0.02260
O1 0.00860 0.01440 0.01140 0.00170 -0.00200 -0.00030
O2 0.01450 0.01380 0.00730 0.00150 0.00160 0.00110
O3 0.01050 0.01220 0.01640 -0.00240 -0.00020 -0.00010
O4 0.01030 0.01390 0.01100 0.00150 0.00070 -0.00370
O5 0.01630 0.00780 0.01320 -0.00270 0.00080 0.00060
O6 0.01130 0.00990 0.00880 0.00060 0.00060 -0.00150
O7 0.01440 0.01160 0.00720 0.00050 0.00060 0.00110
O8 0.01220 0.01930 0.01550 0.00490 -0.00250 0.00030
O9 0.01390 0.01000 0.01140 0.00230 -0.00050 0.00160
O10 0.01620 0.01440 0.01250 -0.00540 -0.00190 -0.00220
O11 0.01650 0.00880 0.01260 -0.00310 -0.00120 0.00160
O12 0.01840 0.01520 0.01270 0.00870 -0.00340 -0.00370
O13 0.01860 0.01430 0.01240 0.00200 0.00020 0.00170

loop_
_atom_site_label
_atom_site_fract_x
_atom_site_fract_y
_atom_site_fract_z
_atom_site_occupancy
_atom_site_U_iso_or_equiv
P1 0.39144 0.30143 0.22496 1.00000 ?
P2 0.10100 0.44304 0.25356 1.00000 ?
P3 0.26745 0.12409 0.47592 1.00000 ?
FeM1 0.15443 0.20669 0.22665 0.78000 ?
MgM1 0.15443 0.20669 0.22665 0.21000 ?
FeM2 0.33291 0.04305 0.22587 0.64000 ?
MgM2 0.33291 0.04305 0.22587 0.27000 ?
AlM2 0.33291 0.04305 0.22587 0.09000 ?
FeM3 0.02571 0.26873 0.45508 0.70000 ?
MnM3 0.02571 0.26873 0.45508 0.30000 ?
Ca 0.26395 0.37404 0.49346 1.00000 ?
Na 0.00000 0.00000 0.00000 1.00000 ?
H1 0.01300 0.08500 0.54900 1.00000 0.07000
H2 -0.00700 0.07400 0.42100 1.00000 0.07000
O1 0.49890 0.27540 0.28200 1.00000 ?
O2 0.40920 0.33800 0.10080 1.00000 ?
O3 0.32160 0.20270 0.22150 1.00000 ?
O4 0.33580 0.38500 0.29730 1.00000 ?
O5 0.16600 0.54440 0.25510 1.00000 ?
O6 0.15500 0.36250 0.17650 1.00000 ?
O7 0.09380 0.40340 0.37840 1.00000 ?
O8 -0.00970 0.46600 0.20130 1.00000 ?
O9 0.19230 0.20330 0.41650 1.00000 ?
O10 0.35270 0.18970 0.54000 1.00000 ?
O11 0.20090 0.05190 0.55390 1.00000 ?
O12 0.32970 0.05090 0.39590 1.00000 ?
O13 -0.02760 0.11650 0.48640 1.00000 ?

loop_
_cod_related_entry_id
_cod_related_entry_database
_cod_related_entry_code
1 AMCSD 0005528
